data_1567603
loop_
_publ_author_name
'Sigmund, Lukas M.'
'Engels, Eliane'
'Richert, Nick'
'Greb, Lutz'

_publ_section_title
;
 Calix[4]pyrrolato gallate: square planar-coordinated gallium(iii) and its
 metal--ligand cooperative reactivity with CO2 and alcohols
;
_journal_issue 37
_journal_name_full 'Chemical Science'
_journal_page_first 11215
_journal_page_last 11220
_journal_paper_doi 10.1039/D2SC03054C
_journal_volume 13
_journal_year 2022
_chemical_formula_moiety 'C32 H40 Ga N4 O, C24 H20 P'
_chemical_formula_sum 'C56 H60 Ga N4 O P'
_chemical_formula_weight 905.77
_space_group_crystal_system monoclinic
_space_group_IT_number 14
_space_group_name_Hall '-P 2ybc'
_space_group_name_H-M_alt 'P 1 21/c 1'
_atom_sites_solution_hydrogens geom
_atom_sites_solution_primary direct
_audit_creation_method
;
FinalCif V104 by Daniel Kratzert, Freiburg 2022,
https://dkratzert.de/finalcif.html
;
_audit_update_record
;
2022-05-31 deposited with the CCDC.	2022-09-07 downloaded from the CCDC.
;
_cell_angle_alpha 90
_cell_angle_beta 108.630(2)
_cell_angle_gamma 90
_cell_formula_units_Z 4
_cell_length_a 13.0677(6)
_cell_length_b 21.4060(11)
_cell_length_c 17.1423(7)
_cell_measurement_reflns_used 9248
_cell_measurement_temperature 100(2)
_cell_measurement_theta_max 27.5385
_cell_measurement_theta_min 2.5155
_cell_volume 4543.9(4)
_computing_cell_refinement 'SAINT V8.40B'
_computing_data_reduction 'SAINT V8.40B'
_computing_structure_refinement 'SHELXL-2018/3 (Sheldrick, 2018)'
_computing_structure_solution 'SHELXT 2018/2 (Sheldrick, 2018)'
_diffrn_ambient_environment N~2~
_diffrn_ambient_temperature 100(2)
_diffrn_detector CPAD
_diffrn_detector_area_resol_mean 7.41
_diffrn_detector_type 'Bruker PHOTON III'
_diffrn_measured_fraction_theta_full 0.998
_diffrn_measured_fraction_theta_max 0.997
_diffrn_measurement_device 'three-circle diffractometer'
_diffrn_measurement_device_type 'Bruker D8 VENTURE dual wavelength Mo/Cu'
_diffrn_measurement_method '\w and \f scans'
_diffrn_measurement_specimen_support 'MiTeGen micromount'
_diffrn_radiation_monochromator 'mirror optics'
_diffrn_radiation_probe x-ray
_diffrn_radiation_type MoK\a
_diffrn_radiation_wavelength 0.71073
_diffrn_reflns_av_R_equivalents 0.0585
_diffrn_reflns_av_unetI/netI 0.0183
_diffrn_reflns_Laue_measured_fraction_full 0.998
_diffrn_reflns_Laue_measured_fraction_max 0.997
_diffrn_reflns_limit_h_max 16
_diffrn_reflns_limit_h_min -16
_diffrn_reflns_limit_k_max 27
_diffrn_reflns_limit_k_min -27
_diffrn_reflns_limit_l_max 22
_diffrn_reflns_limit_l_min -22
_diffrn_reflns_number 302121
_diffrn_reflns_point_group_measured_fraction_full 0.998
_diffrn_reflns_point_group_measured_fraction_max 0.997
_diffrn_reflns_theta_full 25.242
_diffrn_reflns_theta_max 27.574
_diffrn_reflns_theta_min 1.900
_diffrn_source 'microfocus sealed X-ray tube'
_diffrn_source_current 1.4
_diffrn_source_type 'Incoatec I\ms'
_diffrn_source_voltage 50.0
_exptl_absorpt_coefficient_mu 0.687
_exptl_absorpt_correction_T_max 0.7456
_exptl_absorpt_correction_T_min 0.6661
_exptl_absorpt_correction_type multi-scan
_exptl_absorpt_process_details
;
SADABS-2016/2 - Bruker AXS area detector scaling and absorption correction:
Krause, L., Herbst-Irmer, R., Sheldrick G.M. & Stalke D., J. Appl. Cryst. 48
(2015) 3-10
;
_exptl_crystal_colour yellow
_exptl_crystal_density_diffrn 1.324
_exptl_crystal_description block
_exptl_crystal_F_000 1912
_exptl_crystal_size_max 0.694
_exptl_crystal_size_mid 0.453
_exptl_crystal_size_min 0.342
_refine_diff_density_max 0.432
_refine_diff_density_min -0.369
_refine_diff_density_rms 0.047
_refine_ls_extinction_method none
_refine_ls_goodness_of_fit_ref 1.061
_refine_ls_hydrogen_treatment constr
_refine_ls_matrix_type full
_refine_ls_number_parameters 576
_refine_ls_number_reflns 10488
_refine_ls_number_restraints 0
_refine_ls_restrained_S_all 1.061
_refine_ls_R_factor_all 0.0272
_refine_ls_R_factor_gt 0.0254
_refine_ls_shift/su_max 0.003
_refine_ls_shift/su_mean 0.000
_refine_ls_structure_factor_coef Fsqd
_refine_ls_weighting_details 'w=1/[\s^2^(Fo^2^)+(0.0358P)^2^+1.8378P] where P=(Fo^2^+2Fc^2^)/3'
_refine_ls_weighting_scheme calc
_refine_ls_wR_factor_gt 0.0689
_refine_ls_wR_factor_ref 0.0700
_reflns_Friedel_coverage 0.000
_reflns_number_gt 9810
_reflns_number_total 10488
_reflns_threshold_expression 'I > 2\s(I)'
_cod_data_source_file d2sc03054c2.cif
_cod_data_source_block mo_LMSEE019_0m
_cod_depositor_comments 'Adding full bibliography for 1567601--1567603.cif.'
_cod_original_sg_symbol_H-M 'P 21/c'
_cod_database_code 1567603
_shelx_shelxl_version_number 2018/3
_shelx_space_group_comment
;
The symmetry employed for this shelxl refinement is uniquely defined
by the following loop, which should always be used as a source of
symmetry information in preference to the above space-group names.
They are only intended as comments.
;
_shelx_estimated_absorpt_t_min 0.647
_shelx_estimated_absorpt_t_max 0.799
_olex2_diffrn_ambient_temperature_device 'Oxford Cryostream 800'

loop_
_space_group_symop_operation_xyz
'x, y, z'
'-x, y+1/2, -z+1/2'
'-x, -y, -z'
'x, -y-1/2, z-1/2'

loop_
_atom_site_label
_atom_site_type_symbol
_atom_site_fract_x
_atom_site_fract_y
_atom_site_fract_z
_atom_site_U_iso_or_equiv
_atom_site_adp_type
_atom_site_occupancy
_atom_site_site_symmetry_order
_atom_site_calc_flag
_atom_site_refinement_flags_posn
_atom_site_refinement_flags_adp
_atom_site_refinement_flags_occupancy
_atom_site_disorder_assembly
_atom_site_disorder_group
Ga1_1 Ga 0.56470(2) 0.36943(2) 0.73101(2) 0.01370(4) Uani 1 1 d . . . . .
O1_1 O 0.60645(7) 0.30903(4) 0.82680(5) 0.01886(16) Uani 1 1 d . . . . .
N1_1 N 0.49673(8) 0.43699(4) 0.77678(6) 0.01668(18) Uani 1 1 d . . . . .
C1_1 C 0.54658(10) 0.47116(5) 0.84786(7) 0.0186(2) Uani 1 1 d . . . . .
N2_1 N 0.42067(8) 0.33541(4) 0.66821(6) 0.01628(18) Uani 1 1 d . . . . .
C2_1 C 0.47043(11) 0.50677(6) 0.86729(8) 0.0260(3) Uani 1 1 d . . . . .
H2_1 H 0.482960 0.533725 0.913424 0.031 Uiso 1 1 calc R U . . .
N3_1 N 0.70277(8) 0.41753(4) 0.77141(6) 0.01645(18) Uani 1 1 d . . . . .
C3_1 C 0.37012(10) 0.49583(6) 0.80591(8) 0.0252(3) Uani 1 1 d . . . . .
H3_1 H 0.302787 0.514264 0.802768 0.030 Uiso 1 1 calc R U . . .
N4_1 N 0.62511(8) 0.31428(4) 0.66193(6) 0.01622(18) Uani 1 1 d . . . . .
C4_1 C 0.38854(9) 0.45340(5) 0.75161(7) 0.0183(2) Uani 1 1 d . . . . .
C5_1 C 0.32161(9) 0.36454(5) 0.65361(7) 0.0173(2) Uani 1 1 d . . . . .
C6_1 C 0.23982(10) 0.32332(6) 0.61622(7) 0.0211(2) Uani 1 1 d . . . . .
H6_1 H 0.164500 0.331589 0.600047 0.025 Uiso 1 1 calc R U . . .
C7_1 C 0.28904(10) 0.26642(6) 0.60645(7) 0.0217(2) Uani 1 1 d . . . . .
H7_1 H 0.252827 0.229178 0.582679 0.026 Uiso 1 1 calc R U . . .
C8_1 C 0.39936(9) 0.27482(5) 0.63776(7) 0.0175(2) Uani 1 1 d . . . . .
C9_1 C 0.66521(10) 0.46824(5) 0.89644(7) 0.0189(2) Uani 1 1 d . . . . .
C10_1 C 0.73619(9) 0.45111(5) 0.84478(7) 0.0171(2) Uani 1 1 d . . . . .
C11_1 C 0.79162(9) 0.41245(5) 0.74438(7) 0.0173(2) Uani 1 1 d . . . . .
C12_1 C 0.87929(10) 0.44122(6) 0.79924(7) 0.0219(2) Uani 1 1 d . . . . .
H12_1 H 0.949910 0.444187 0.795111 0.026 Uiso 1 1 calc R U . . .
C13_1 C 0.84400(10) 0.46562(6) 0.86323(7) 0.0219(2) Uani 1 1 d . . . . .
H13_1 H 0.886909 0.487913 0.910233 0.026 Uiso 1 1 calc R U . . .
C14_1 C 0.31274(9) 0.43335(5) 0.66925(7) 0.0186(2) Uani 1 1 d . . . . .
C15_1 C 0.19611(10) 0.44914(6) 0.66378(8) 0.0240(2) Uani 1 1 d . . . . .
H15A_1 H 0.147808 0.439757 0.608279 0.036 Uiso 1 1 calc R U . . .
H15B_1 H 0.190975 0.493621 0.675526 0.036 Uiso 1 1 calc R U . . .
H15C_1 H 0.175071 0.424115 0.704058 0.036 Uiso 1 1 calc R U . . .
C16_1 C 0.59473(10) 0.25184(5) 0.64764(7) 0.0179(2) Uani 1 1 d . . . . .
C17_1 C 0.67968(10) 0.21796(6) 0.63783(7) 0.0216(2) Uani 1 1 d . . . . .
H17_1 H 0.680722 0.174254 0.628515 0.026 Uiso 1 1 calc R U . . .
C18_1 C 0.76523(10) 0.26062(6) 0.64426(7) 0.0209(2) Uani 1 1 d . . . . .
H18_1 H 0.834041 0.250966 0.639687 0.025 Uiso 1 1 calc R U . . .
C19_1 C 0.72932(9) 0.31862(5) 0.65838(7) 0.0173(2) Uani 1 1 d . . . . .
C20_1 C 0.54110(10) 0.28326(6) 0.87413(8) 0.0231(2) Uani 1 1 d . . . . .
H20A_1 H 0.472689 0.265792 0.837044 0.028 Uiso 1 1 calc R U . . .
H20B_1 H 0.524031 0.315854 0.909041 0.028 Uiso 1 1 calc R U . . .
C21_1 C 0.61069(11) 0.23191(6) 0.92712(8) 0.0247(2) Uani 1 1 d . . . . .
H21A_1 H 0.598777 0.229006 0.981208 0.030 Uiso 1 1 calc R U . . .
H21B_1 H 0.595104 0.190849 0.899242 0.030 Uiso 1 1 calc R U . . .
C22_1 C 0.72545(10) 0.25308(6) 0.93681(7) 0.0228(2) Uani 1 1 d . . . . .
H22A_1 H 0.750988 0.284056 0.981743 0.027 Uiso 1 1 calc R U . . .
H22B_1 H 0.775853 0.217184 0.948416 0.027 Uiso 1 1 calc R U . . .
C23_1 C 0.71548(10) 0.28220(6) 0.85401(7) 0.0211(2) Uani 1 1 d . . . . .
H23A_1 H 0.770780 0.315013 0.859698 0.025 Uiso 1 1 calc R U . . .
H23B_1 H 0.723505 0.250217 0.814643 0.025 Uiso 1 1 calc R U . . .
C24_1 C 0.48345(10) 0.22592(5) 0.63817(7) 0.0182(2) Uani 1 1 d . . . . .
C25_1 C 0.49076(11) 0.17634(6) 0.70552(8) 0.0253(3) Uani 1 1 d . . . . .
H25A_1 H 0.418426 0.160173 0.699310 0.038 Uiso 1 1 calc R U . . .
H25B_1 H 0.521048 0.195506 0.759984 0.038 Uiso 1 1 calc R U . . .
H25C_1 H 0.537452 0.141972 0.699901 0.038 Uiso 1 1 calc R U . . .
C26_1 C 0.70017(11) 0.53351(6) 0.93384(9) 0.0301(3) Uani 1 1 d . . . . .
H26A_1 H 0.776594 0.532474 0.967245 0.045 Uiso 1 1 calc R U . . .
H26B_1 H 0.656507 0.545335 0.968538 0.045 Uiso 1 1 calc R U . . .
H26C_1 H 0.689601 0.564130 0.889459 0.045 Uiso 1 1 calc R U . . .
C27_1 C 0.68333(11) 0.42263(7) 0.96961(8) 0.0272(3) Uani 1 1 d . . . . .
H27A_1 H 0.638439 0.435333 1.003004 0.041 Uiso 1 1 calc R U . . .
H27B_1 H 0.759550 0.423414 1.003515 0.041 Uiso 1 1 calc R U . . .
H27C_1 H 0.663466 0.380230 0.948651 0.041 Uiso 1 1 calc R U . . .
C28_1 C 0.78304(9) 0.38144(6) 0.66353(7) 0.0184(2) Uani 1 1 d . . . . .
C29_1 C 0.89611(10) 0.37364(6) 0.65537(8) 0.0247(3) Uani 1 1 d . . . . .
H29A_1 H 0.890070 0.352930 0.603106 0.037 Uiso 1 1 calc R U . . .
H29B_1 H 0.940906 0.348223 0.701114 0.037 Uiso 1 1 calc R U . . .
H29C_1 H 0.929437 0.414810 0.656692 0.037 Uiso 1 1 calc R U . . .
C30_1 C 0.34113(10) 0.47109(6) 0.60180(8) 0.0230(2) Uani 1 1 d . . . . .
H30A_1 H 0.289565 0.460931 0.547773 0.035 Uiso 1 1 calc R U . . .
H30B_1 H 0.414318 0.460317 0.602520 0.035 Uiso 1 1 calc R U . . .
H30C_1 H 0.337469 0.515873 0.612455 0.035 Uiso 1 1 calc R U . . .
C31_1 C 0.44324(11) 0.19152(6) 0.55422(7) 0.0234(2) Uani 1 1 d . . . . .
H31A_1 H 0.434905 0.221618 0.509529 0.035 Uiso 1 1 calc R U . . .
H31B_1 H 0.373513 0.171681 0.548059 0.035 Uiso 1 1 calc R U . . .
H31C_1 H 0.495914 0.159540 0.552026 0.035 Uiso 1 1 calc R U . . .
C32_1 C 0.71553(10) 0.42278(6) 0.59138(7) 0.0226(2) Uani 1 1 d . . . . .
H32A_1 H 0.708431 0.401863 0.539063 0.034 Uiso 1 1 calc R U . . .
H32B_1 H 0.751712 0.463096 0.593090 0.034 Uiso 1 1 calc R U . . .
H32C_1 H 0.643674 0.429566 0.596303 0.034 Uiso 1 1 calc R U . . .
P1_2 P 0.12438(2) 0.17340(2) 0.80679(2) 0.01745(6) Uani 1 1 d . . . . .
C1_2 C 0.25071(9) 0.13314(5) 0.84697(7) 0.0179(2) Uani 1 1 d . . . . .
C2_2 C 0.31704(10) 0.15032(6) 0.92609(7) 0.0197(2) Uani 1 1 d . . . . .
H2_2 H 0.292829 0.180312 0.957111 0.024 Uiso 1 1 calc R U . . .
C3_2 C 0.41796(10) 0.12316(6) 0.95848(7) 0.0205(2) Uani 1 1 d . . . . .
H3_2 H 0.463275 0.134367 1.011988 0.025 Uiso 1 1 calc R U . . .
C4_2 C 0.45287(10) 0.07938(6) 0.91242(8) 0.0219(2) Uani 1 1 d . . . . .
H4_2 H 0.522251 0.060951 0.934762 0.026 Uiso 1 1 calc R U . . .
C5_2 C 0.38737(10) 0.06234(6) 0.83411(8) 0.0225(2) Uani 1 1 d . . . . .
H5_2 H 0.412226 0.032549 0.803223 0.027 Uiso 1 1 calc R U . . .
C6_2 C 0.28563(10) 0.08884(6) 0.80102(7) 0.0203(2) Uani 1 1 d . . . . .
H6_2 H 0.240267 0.077013 0.747794 0.024 Uiso 1 1 calc R U . . .
C7_2 C 0.15256(10) 0.25388(5) 0.83321(7) 0.0190(2) Uani 1 1 d . . . . .
C8_2 C 0.24006(10) 0.28106(6) 0.81537(7) 0.0214(2) Uani 1 1 d . . . . .
H8_2 H 0.280552 0.257280 0.788704 0.026 Uiso 1 1 calc R U . . .
C9_2 C 0.26739(10) 0.34277(6) 0.83675(7) 0.0229(2) Uani 1 1 d . . . . .
H9_2 H 0.326518 0.361470 0.824660 0.028 Uiso 1 1 calc R U . . .
C10_2 C 0.20797(11) 0.37704(6) 0.87585(8) 0.0252(3) Uani 1 1 d . . . . .
H10_2 H 0.227057 0.419222 0.890849 0.030 Uiso 1 1 calc R U . . .
C11_2 C 0.12115(12) 0.35048(6) 0.89327(8) 0.0289(3) Uani 1 1 d . . . . .
H11_2 H 0.080854 0.374529 0.919816 0.035 Uiso 1 1 calc R U . . .
C12_2 C 0.09267(11) 0.28854(6) 0.87198(8) 0.0252(3) Uani 1 1 d . . . . .
H12_2 H 0.033076 0.270194 0.883793 0.030 Uiso 1 1 calc R U . . .
C13_2 C 0.06772(9) 0.16510(6) 0.69728(7) 0.0209(2) Uani 1 1 d . . . . .
C14_2 C 0.05553(10) 0.21679(6) 0.64595(8) 0.0232(2) Uani 1 1 d . . . . .
H14_2 H 0.081986 0.256468 0.668244 0.028 Uiso 1 1 calc R U . . .
C15_2 C 0.00420(11) 0.20999(7) 0.56153(8) 0.0287(3) Uani 1 1 d . . . . .
H15_2 H -0.004725 0.245142 0.526152 0.034 Uiso 1 1 calc R U . . .
C16_2 C -0.03376(11) 0.15200(7) 0.52926(8) 0.0307(3) Uani 1 1 d . . . . .
H16_2 H -0.069481 0.147590 0.471829 0.037 Uiso 1 1 calc R U . . .
C17_2 C -0.01991(11) 0.10051(7) 0.58024(9) 0.0321(3) Uani 1 1 d . . . . .
H17_2 H -0.044922 0.060740 0.557452 0.039 Uiso 1 1 calc R U . . .
C18_2 C 0.03021(11) 0.10646(6) 0.66436(8) 0.0282(3) Uani 1 1 d . . . . .
H18_2 H 0.039002 0.071072 0.699326 0.034 Uiso 1 1 calc R U . . .
C19_2 C 0.02461(10) 0.14440(6) 0.84959(8) 0.0205(2) Uani 1 1 d . . . . .
C20_2 C -0.08460(10) 0.15386(6) 0.80549(8) 0.0259(3) Uani 1 1 d . . . . .
H20_2 H -0.104690 0.174297 0.753590 0.031 Uiso 1 1 calc R U . . .
C21_2 C -0.16346(11) 0.13328(6) 0.83782(9) 0.0273(3) Uani 1 1 d . . . . .
H21_2 H -0.237671 0.139072 0.807702 0.033 Uiso 1 1 calc R U . . .
C22_2 C -0.13391(11) 0.10442(6) 0.91375(9) 0.0277(3) Uani 1 1 d . . . . .
H22_2 H -0.187958 0.090868 0.936088 0.033 Uiso 1 1 calc R U . . .
C23_2 C -0.02608(11) 0.09511(7) 0.95752(9) 0.0325(3) Uani 1 1 d . . . . .
H23_2 H -0.006536 0.075240 1.009784 0.039 Uiso 1 1 calc R U . . .
C24_2 C 0.05405(11) 0.11466(7) 0.92551(8) 0.0275(3) Uani 1 1 d . . . . .
H24_2 H 0.128052 0.107716 0.955303 0.033 Uiso 1 1 calc R U . . .

loop_
_atom_site_aniso_label
_atom_site_aniso_U_11
_atom_site_aniso_U_22
_atom_site_aniso_U_33
_atom_site_aniso_U_23
_atom_site_aniso_U_13
_atom_site_aniso_U_12
Ga1_1 0.01515(7) 0.01366(7) 0.01210(6) -0.00079(4) 0.00406(5) 0.00017(4)
O1_1 0.0184(4) 0.0232(4) 0.0158(4) 0.0046(3) 0.0065(3) 0.0031(3)
N1_1 0.0180(4) 0.0160(4) 0.0161(4) -0.0009(3) 0.0055(4) 0.0011(3)
C1_1 0.0231(6) 0.0153(5) 0.0179(5) -0.0024(4) 0.0074(4) -0.0010(4)
N2_1 0.0177(4) 0.0163(4) 0.0143(4) 0.0005(3) 0.0044(4) -0.0007(3)
C2_1 0.0274(6) 0.0236(6) 0.0292(6) -0.0094(5) 0.0119(5) 0.0002(5)
N3_1 0.0179(4) 0.0164(4) 0.0150(4) -0.0015(3) 0.0052(4) -0.0007(4)
C3_1 0.0232(6) 0.0212(6) 0.0335(7) -0.0048(5) 0.0122(5) 0.0019(5)
N4_1 0.0192(5) 0.0163(4) 0.0136(4) -0.0006(3) 0.0059(4) 0.0004(4)
C4_1 0.0184(5) 0.0157(5) 0.0223(5) 0.0019(4) 0.0084(4) 0.0007(4)
C5_1 0.0180(5) 0.0198(5) 0.0143(5) 0.0029(4) 0.0056(4) -0.0004(4)
C6_1 0.0183(5) 0.0252(6) 0.0192(5) 0.0025(4) 0.0054(4) -0.0032(4)
C7_1 0.0234(6) 0.0226(6) 0.0192(5) -0.0019(4) 0.0069(5) -0.0067(5)
C8_1 0.0224(5) 0.0171(5) 0.0131(5) 0.0002(4) 0.0059(4) -0.0030(4)
C9_1 0.0226(6) 0.0176(5) 0.0156(5) -0.0032(4) 0.0049(4) 0.0002(4)
C10_1 0.0215(5) 0.0144(5) 0.0140(5) 0.0001(4) 0.0038(4) -0.0003(4)
C11_1 0.0183(5) 0.0170(5) 0.0169(5) 0.0022(4) 0.0061(4) 0.0007(4)
C12_1 0.0190(5) 0.0254(6) 0.0209(6) 0.0010(5) 0.0059(5) -0.0032(5)
C13_1 0.0225(6) 0.0230(6) 0.0179(5) -0.0015(4) 0.0033(4) -0.0042(5)
C14_1 0.0171(5) 0.0185(5) 0.0203(5) 0.0040(4) 0.0063(4) 0.0016(4)
C15_1 0.0178(5) 0.0255(6) 0.0283(6) 0.0046(5) 0.0068(5) 0.0035(5)
C16_1 0.0235(6) 0.0173(5) 0.0121(5) -0.0012(4) 0.0047(4) 0.0002(4)
C17_1 0.0263(6) 0.0189(5) 0.0179(5) -0.0028(4) 0.0048(5) 0.0037(5)
C18_1 0.0221(6) 0.0245(6) 0.0160(5) -0.0020(4) 0.0061(4) 0.0050(5)
C19_1 0.0188(5) 0.0209(5) 0.0124(5) -0.0002(4) 0.0052(4) 0.0017(4)
C20_1 0.0229(6) 0.0287(6) 0.0203(5) 0.0041(5) 0.0106(5) -0.0018(5)
C21_1 0.0309(6) 0.0251(6) 0.0174(5) 0.0035(5) 0.0070(5) -0.0024(5)
C22_1 0.0266(6) 0.0250(6) 0.0161(5) 0.0033(4) 0.0057(5) 0.0042(5)
C23_1 0.0199(5) 0.0257(6) 0.0174(5) 0.0041(4) 0.0056(4) 0.0059(5)
C24_1 0.0247(6) 0.0155(5) 0.0140(5) -0.0011(4) 0.0057(4) -0.0023(4)
C25_1 0.0352(7) 0.0189(6) 0.0208(6) 0.0037(4) 0.0075(5) -0.0022(5)
C26_1 0.0291(7) 0.0249(6) 0.0332(7) -0.0143(5) 0.0056(5) -0.0016(5)
C27_1 0.0323(7) 0.0338(7) 0.0167(5) 0.0033(5) 0.0097(5) 0.0065(5)
C28_1 0.0180(5) 0.0221(5) 0.0162(5) 0.0013(4) 0.0072(4) 0.0007(4)
C29_1 0.0206(6) 0.0322(7) 0.0242(6) 0.0002(5) 0.0111(5) 0.0007(5)
C30_1 0.0231(6) 0.0221(6) 0.0243(6) 0.0072(5) 0.0081(5) 0.0015(5)
C31_1 0.0288(6) 0.0218(6) 0.0184(5) -0.0056(4) 0.0060(5) -0.0037(5)
C32_1 0.0250(6) 0.0257(6) 0.0174(5) 0.0037(4) 0.0073(5) 0.0003(5)
P1_2 0.01780(14) 0.01725(14) 0.01713(14) -0.00124(10) 0.00533(11) 0.00021(10)
C1_2 0.0176(5) 0.0173(5) 0.0186(5) 0.0002(4) 0.0056(4) -0.0001(4)
C2_2 0.0218(6) 0.0196(5) 0.0185(5) -0.0024(4) 0.0075(4) -0.0001(4)
C3_2 0.0209(6) 0.0225(6) 0.0174(5) -0.0006(4) 0.0051(4) -0.0007(4)
C4_2 0.0203(5) 0.0199(5) 0.0244(6) 0.0008(4) 0.0056(5) 0.0022(4)
C5_2 0.0250(6) 0.0186(5) 0.0244(6) -0.0041(4) 0.0086(5) 0.0021(4)
C6_2 0.0223(6) 0.0191(5) 0.0186(5) -0.0033(4) 0.0054(4) -0.0015(4)
C7_2 0.0218(5) 0.0181(5) 0.0163(5) 0.0000(4) 0.0048(4) 0.0014(4)
C8_2 0.0228(6) 0.0218(6) 0.0199(5) -0.0001(4) 0.0074(5) 0.0010(4)
C9_2 0.0251(6) 0.0227(6) 0.0195(5) 0.0018(5) 0.0049(5) -0.0022(5)
C10_2 0.0358(7) 0.0187(6) 0.0191(6) -0.0011(4) 0.0061(5) -0.0007(5)
C11_2 0.0401(7) 0.0229(6) 0.0285(7) -0.0039(5) 0.0175(6) 0.0032(5)
C12_2 0.0291(6) 0.0233(6) 0.0269(6) -0.0008(5) 0.0142(5) 0.0008(5)
C13_2 0.0179(5) 0.0249(6) 0.0191(5) -0.0034(4) 0.0048(4) 0.0020(4)
C14_2 0.0201(6) 0.0297(6) 0.0211(6) -0.0011(5) 0.0081(5) -0.0020(5)
C15_2 0.0238(6) 0.0424(8) 0.0207(6) 0.0020(5) 0.0084(5) 0.0000(5)
C16_2 0.0214(6) 0.0483(8) 0.0203(6) -0.0080(6) 0.0040(5) 0.0051(6)
C17_2 0.0253(6) 0.0330(7) 0.0310(7) -0.0128(6) -0.0009(5) 0.0052(5)
C18_2 0.0268(6) 0.0247(6) 0.0278(6) -0.0043(5) 0.0013(5) 0.0035(5)
C19_2 0.0205(5) 0.0188(5) 0.0232(6) -0.0023(4) 0.0082(5) -0.0013(4)
C20_2 0.0221(6) 0.0245(6) 0.0302(6) 0.0045(5) 0.0072(5) 0.0020(5)
C21_2 0.0203(6) 0.0252(6) 0.0358(7) -0.0020(5) 0.0082(5) -0.0004(5)
C22_2 0.0253(6) 0.0298(7) 0.0313(7) -0.0061(5) 0.0138(5) -0.0071(5)
C23_2 0.0289(7) 0.0452(8) 0.0240(6) 0.0043(6) 0.0092(5) -0.0058(6)
C24_2 0.0213(6) 0.0377(7) 0.0222(6) 0.0014(5) 0.0052(5) -0.0027(5)

loop_
_atom_type_symbol
_atom_type_description
_atom_type_scat_dispersion_real
_atom_type_scat_dispersion_imag
_atom_type_scat_source
C C 0.0033 0.0016 'International Tables Vol C Tables 4.2.6.8 and 6.1.1.4'
H H 0.0000 0.0000 'International Tables Vol C Tables 4.2.6.8 and 6.1.1.4'
Ga Ga 0.2307 1.6083 'International Tables Vol C Tables 4.2.6.8 and 6.1.1.4'
N N 0.0061 0.0033 'International Tables Vol C Tables 4.2.6.8 and 6.1.1.4'
O O 0.0106 0.0060 'International Tables Vol C Tables 4.2.6.8 and 6.1.1.4'
P P 0.1023 0.0942 'International Tables Vol C Tables 4.2.6.8 and 6.1.1.4'

loop_
_geom_angle_atom_site_label_1
_geom_angle_atom_site_label_2
_geom_angle_atom_site_label_3
_geom_angle
_geom_angle_site_symmetry_1
_geom_angle_site_symmetry_3
_geom_angle_publ_flag
N2_1 Ga1_1 N1_1 90.87(4) . . ?
N2_1 Ga1_1 N3_1 166.32(4) . . ?
N1_1 Ga1_1 N3_1 87.48(4) . . ?
N2_1 Ga1_1 N4_1 87.00(4) . . ?
N1_1 Ga1_1 N4_1 166.66(4) . . ?
N3_1 Ga1_1 N4_1 91.48(4) . . ?
N2_1 Ga1_1 O1_1 99.73(4) . . ?
N1_1 Ga1_1 O1_1 100.57(4) . . ?
N3_1 Ga1_1 O1_1 93.92(4) . . ?
N4_1 Ga1_1 O1_1 92.76(4) . . ?
C20_1 O1_1 C23_1 110.86(9) . . ?
C20_1 O1_1 Ga1_1 129.65(7) . . ?
C23_1 O1_1 Ga1_1 119.41(7) . . ?
C4_1 N1_1 C1_1 106.57(9) . . ?
C4_1 N1_1 Ga1_1 127.06(8) . . ?
C1_1 N1_1 Ga1_1 125.84(8) . . ?
C2_1 C1_1 N1_1 109.30(11) . . ?
C2_1 C1_1 C9_1 125.75(11) . . ?
N1_1 C1_1 C9_1 124.94(10) . . ?
C5_1 N2_1 C8_1 106.73(9) . . ?
C5_1 N2_1 Ga1_1 127.04(8) . . ?
C8_1 N2_1 Ga1_1 125.92(8) . . ?
C1_1 C2_1 C3_1 107.35(11) . . ?
C1_1 C2_1 H2_1 126.3 . . ?
C3_1 C2_1 H2_1 126.3 . . ?
C11_1 N3_1 C10_1 106.75(9) . . ?
C11_1 N3_1 Ga1_1 127.16(8) . . ?
C10_1 N3_1 Ga1_1 124.52(8) . . ?
C4_1 C3_1 C2_1 106.97(11) . . ?
C4_1 C3_1 H3_1 126.5 . . ?
C2_1 C3_1 H3_1 126.5 . . ?
C19_1 N4_1 C16_1 106.58(9) . . ?
C19_1 N4_1 Ga1_1 124.38(8) . . ?
C16_1 N4_1 Ga1_1 121.67(8) . . ?
C3_1 C4_1 N1_1 109.79(11) . . ?
C3_1 C4_1 C14_1 128.17(11) . . ?
N1_1 C4_1 C14_1 121.35(10) . . ?
C6_1 C5_1 N2_1 109.73(10) . . ?
C6_1 C5_1 C14_1 128.06(11) . . ?
N2_1 C5_1 C14_1 121.85(10) . . ?
C5_1 C6_1 C7_1 107.02(11) . . ?
C5_1 C6_1 H6_1 126.5 . . ?
C7_1 C6_1 H6_1 126.5 . . ?
C8_1 C7_1 C6_1 107.48(11) . . ?
C8_1 C7_1 H7_1 126.3 . . ?
C6_1 C7_1 H7_1 126.3 . . ?
C7_1 C8_1 N2_1 109.03(10) . . ?
C7_1 C8_1 C24_1 125.27(11) . . ?
N2_1 C8_1 C24_1 125.69(10) . . ?
C1_1 C9_1 C10_1 113.55(9) . . ?
C1_1 C9_1 C26_1 107.90(10) . . ?
C10_1 C9_1 C26_1 107.81(10) . . ?
C1_1 C9_1 C27_1 109.75(10) . . ?
C10_1 C9_1 C27_1 110.90(10) . . ?
C26_1 C9_1 C27_1 106.63(10) . . ?
C13_1 C10_1 N3_1 109.06(10) . . ?
C13_1 C10_1 C9_1 125.62(10) . . ?
N3_1 C10_1 C9_1 125.31(10) . . ?
C12_1 C11_1 N3_1 109.91(10) . . ?
C12_1 C11_1 C28_1 128.85(11) . . ?
N3_1 C11_1 C28_1 121.18(10) . . ?
C11_1 C12_1 C13_1 106.77(10) . . ?
C11_1 C12_1 H12_1 126.6 . . ?
C13_1 C12_1 H12_1 126.6 . . ?
C10_1 C13_1 C12_1 107.50(10) . . ?
C10_1 C13_1 H13_1 126.3 . . ?
C12_1 C13_1 H13_1 126.3 . . ?
C4_1 C14_1 C5_1 112.36(9) . . ?
C4_1 C14_1 C15_1 109.74(10) . . ?
C5_1 C14_1 C15_1 109.60(10) . . ?
C4_1 C14_1 C30_1 107.97(10) . . ?
C5_1 C14_1 C30_1 109.03(10) . . ?
C15_1 C14_1 C30_1 108.03(9) . . ?
C14_1 C15_1 H15A_1 109.5 . . ?
C14_1 C15_1 H15B_1 109.5 . . ?
H15A_1 C15_1 H15B_1 109.5 . . ?
C14_1 C15_1 H15C_1 109.5 . . ?
H15A_1 C15_1 H15C_1 109.5 . . ?
H15B_1 C15_1 H15C_1 109.5 . . ?
C17_1 C16_1 N4_1 109.29(10) . . ?
C17_1 C16_1 C24_1 125.16(11) . . ?
N4_1 C16_1 C24_1 125.41(10) . . ?
C16_1 C17_1 C18_1 107.24(10) . . ?
C16_1 C17_1 H17_1 126.4 . . ?
C18_1 C17_1 H17_1 126.4 . . ?
C19_1 C18_1 C17_1 106.83(10) . . ?
C19_1 C18_1 H18_1 126.6 . . ?
C17_1 C18_1 H18_1 126.6 . . ?
C18_1 C19_1 N4_1 110.03(10) . . ?
C18_1 C19_1 C28_1 129.57(11) . . ?
N4_1 C19_1 C28_1 120.23(10) . . ?
O1_1 C20_1 C21_1 105.04(10) . . ?
O1_1 C20_1 H20A_1 110.7 . . ?
C21_1 C20_1 H20A_1 110.7 . . ?
O1_1 C20_1 H20B_1 110.7 . . ?
C21_1 C20_1 H20B_1 110.7 . . ?
H20A_1 C20_1 H20B_1 108.8 . . ?
C22_1 C21_1 C20_1 103.24(10) . . ?
C22_1 C21_1 H21A_1 111.1 . . ?
C20_1 C21_1 H21A_1 111.1 . . ?
C22_1 C21_1 H21B_1 111.1 . . ?
C20_1 C21_1 H21B_1 111.1 . . ?
H21A_1 C21_1 H21B_1 109.1 . . ?
C23_1 C22_1 C21_1 103.46(10) . . ?
C23_1 C22_1 H22A_1 111.1 . . ?
C21_1 C22_1 H22A_1 111.1 . . ?
C23_1 C22_1 H22B_1 111.1 . . ?
C21_1 C22_1 H22B_1 111.1 . . ?
H22A_1 C22_1 H22B_1 109.0 . . ?
O1_1 C23_1 C22_1 104.04(9) . . ?
O1_1 C23_1 H23A_1 110.9 . . ?
C22_1 C23_1 H23A_1 110.9 . . ?
O1_1 C23_1 H23B_1 110.9 . . ?
C22_1 C23_1 H23B_1 110.9 . . ?
H23A_1 C23_1 H23B_1 109.0 . . ?
C8_1 C24_1 C16_1 114.64(9) . . ?
C8_1 C24_1 C25_1 110.41(10) . . ?
C16_1 C24_1 C25_1 110.02(10) . . ?
C8_1 C24_1 C31_1 107.05(10) . . ?
C16_1 C24_1 C31_1 107.58(9) . . ?
C25_1 C24_1 C31_1 106.76(9) . . ?
C24_1 C25_1 H25A_1 109.5 . . ?
C24_1 C25_1 H25B_1 109.5 . . ?
H25A_1 C25_1 H25B_1 109.5 . . ?
C24_1 C25_1 H25C_1 109.5 . . ?
H25A_1 C25_1 H25C_1 109.5 . . ?
H25B_1 C25_1 H25C_1 109.5 . . ?
C9_1 C26_1 H26A_1 109.5 . . ?
C9_1 C26_1 H26B_1 109.5 . . ?
H26A_1 C26_1 H26B_1 109.5 . . ?
C9_1 C26_1 H26C_1 109.5 . . ?
H26A_1 C26_1 H26C_1 109.5 . . ?
H26B_1 C26_1 H26C_1 109.5 . . ?
C9_1 C27_1 H27A_1 109.5 . . ?
C9_1 C27_1 H27B_1 109.5 . . ?
H27A_1 C27_1 H27B_1 109.5 . . ?
C9_1 C27_1 H27C_1 109.5 . . ?
H27A_1 C27_1 H27C_1 109.5 . . ?
H27B_1 C27_1 H27C_1 109.5 . . ?
C19_1 C28_1 C11_1 110.08(9) . . ?
C19_1 C28_1 C29_1 109.96(10) . . ?
C11_1 C28_1 C29_1 109.87(10) . . ?
C19_1 C28_1 C32_1 109.12(10) . . ?
C11_1 C28_1 C32_1 109.80(10) . . ?
C29_1 C28_1 C32_1 107.97(10) . . ?
C28_1 C29_1 H29A_1 109.5 . . ?
C28_1 C29_1 H29B_1 109.5 . . ?
H29A_1 C29_1 H29B_1 109.5 . . ?
C28_1 C29_1 H29C_1 109.5 . . ?
H29A_1 C29_1 H29C_1 109.5 . . ?
H29B_1 C29_1 H29C_1 109.5 . . ?
C14_1 C30_1 H30A_1 109.5 . . ?
C14_1 C30_1 H30B_1 109.5 . . ?
H30A_1 C30_1 H30B_1 109.5 . . ?
C14_1 C30_1 H30C_1 109.5 . . ?
H30A_1 C30_1 H30C_1 109.5 . . ?
H30B_1 C30_1 H30C_1 109.5 . . ?
C24_1 C31_1 H31A_1 109.5 . . ?
C24_1 C31_1 H31B_1 109.5 . . ?
H31A_1 C31_1 H31B_1 109.5 . . ?
C24_1 C31_1 H31C_1 109.5 . . ?
H31A_1 C31_1 H31C_1 109.5 . . ?
H31B_1 C31_1 H31C_1 109.5 . . ?
C28_1 C32_1 H32A_1 109.5 . . ?
C28_1 C32_1 H32B_1 109.5 . . ?
H32A_1 C32_1 H32B_1 109.5 . . ?
C28_1 C32_1 H32C_1 109.5 . . ?
H32A_1 C32_1 H32C_1 109.5 . . ?
H32B_1 C32_1 H32C_1 109.5 . . ?
C7_2 P1_2 C13_2 110.07(6) . . ?
C7_2 P1_2 C1_2 106.00(5) . . ?
C13_2 P1_2 C1_2 112.09(6) . . ?
C7_2 P1_2 C19_2 110.26(6) . . ?
C13_2 P1_2 C19_2 106.39(6) . . ?
C1_2 P1_2 C19_2 112.08(6) . . ?
C6_2 C1_2 C2_2 120.61(11) . . ?
C6_2 C1_2 P1_2 122.36(9) . . ?
C2_2 C1_2 P1_2 116.95(9) . . ?
C3_2 C2_2 C1_2 119.46(11) . . ?
C3_2 C2_2 H2_2 120.3 . . ?
C1_2 C2_2 H2_2 120.3 . . ?
C2_2 C3_2 C4_2 119.84(11) . . ?
C2_2 C3_2 H3_2 120.1 . . ?
C4_2 C3_2 H3_2 120.1 . . ?
C5_2 C4_2 C3_2 120.78(11) . . ?
C5_2 C4_2 H4_2 119.6 . . ?
C3_2 C4_2 H4_2 119.6 . . ?
C6_2 C5_2 C4_2 120.06(11) . . ?
C6_2 C5_2 H5_2 120.0 . . ?
C4_2 C5_2 H5_2 120.0 . . ?
C5_2 C6_2 C1_2 119.25(11) . . ?
C5_2 C6_2 H6_2 120.4 . . ?
C1_2 C6_2 H6_2 120.4 . . ?
C12_2 C7_2 C8_2 120.37(11) . . ?
C12_2 C7_2 P1_2 122.17(10) . . ?
C8_2 C7_2 P1_2 117.44(9) . . ?
C9_2 C8_2 C7_2 119.81(11) . . ?
C9_2 C8_2 H8_2 120.1 . . ?
C7_2 C8_2 H8_2 120.1 . . ?
C10_2 C9_2 C8_2 119.67(12) . . ?
C10_2 C9_2 H9_2 120.2 . . ?
C8_2 C9_2 H9_2 120.2 . . ?
C11_2 C10_2 C9_2 120.73(12) . . ?
C11_2 C10_2 H10_2 119.6 . . ?
C9_2 C10_2 H10_2 119.6 . . ?
C10_2 C11_2 C12_2 120.20(12) . . ?
C10_2 C11_2 H11_2 119.9 . . ?
C12_2 C11_2 H11_2 119.9 . . ?
C7_2 C12_2 C11_2 119.23(12) . . ?
C7_2 C12_2 H12_2 120.4 . . ?
C11_2 C12_2 H12_2 120.4 . . ?
C14_2 C13_2 C18_2 120.27(12) . . ?
C14_2 C13_2 P1_2 120.60(9) . . ?
C18_2 C13_2 P1_2 119.04(10) . . ?
C13_2 C14_2 C15_2 119.55(12) . . ?
C13_2 C14_2 H14_2 120.2 . . ?
C15_2 C14_2 H14_2 120.2 . . ?
C16_2 C15_2 C14_2 120.02(13) . . ?
C16_2 C15_2 H15_2 120.0 . . ?
C14_2 C15_2 H15_2 120.0 . . ?
C17_2 C16_2 C15_2 120.30(12) . . ?
C17_2 C16_2 H16_2 119.9 . . ?
C15_2 C16_2 H16_2 119.9 . . ?
C16_2 C17_2 C18_2 120.49(13) . . ?
C16_2 C17_2 H17_2 119.8 . . ?
C18_2 C17_2 H17_2 119.8 . . ?
C17_2 C18_2 C13_2 119.36(13) . . ?
C17_2 C18_2 H18_2 120.3 . . ?
C13_2 C18_2 H18_2 120.3 . . ?
C24_2 C19_2 C20_2 120.14(12) . . ?
C24_2 C19_2 P1_2 121.38(10) . . ?
C20_2 C19_2 P1_2 118.46(10) . . ?
C21_2 C20_2 C19_2 119.80(12) . . ?
C21_2 C20_2 H20_2 120.1 . . ?
C19_2 C20_2 H20_2 120.1 . . ?
C22_2 C21_2 C20_2 119.92(12) . . ?
C22_2 C21_2 H21_2 120.0 . . ?
C20_2 C21_2 H21_2 120.0 . . ?
C21_2 C22_2 C23_2 120.40(12) . . ?
C21_2 C22_2 H22_2 119.8 . . ?
C23_2 C22_2 H22_2 119.8 . . ?
C22_2 C23_2 C24_2 120.45(13) . . ?
C22_2 C23_2 H23_2 119.8 . . ?
C24_2 C23_2 H23_2 119.8 . . ?
C19_2 C24_2 C23_2 119.28(12) . . ?
C19_2 C24_2 H24_2 120.4 . . ?
C23_2 C24_2 H24_2 120.4 . . ?

loop_
_geom_bond_atom_site_label_1
_geom_bond_atom_site_label_2
_geom_bond_distance
_geom_bond_site_symmetry_2
_geom_bond_publ_flag
Ga1_1 N2_1 1.9841(10) . ?
Ga1_1 N1_1 1.9853(10) . ?
Ga1_1 N3_1 1.9992(10) . ?
Ga1_1 N4_1 2.0041(9) . ?
Ga1_1 O1_1 2.0230(8) . ?
O1_1 C20_1 1.4611(14) . ?
O1_1 C23_1 1.4673(14) . ?
N1_1 C4_1 1.3851(15) . ?
N1_1 C1_1 1.3916(14) . ?
C1_1 C2_1 1.3763(17) . ?
C1_1 C9_1 1.5086(16) . ?
N2_1 C5_1 1.3857(15) . ?
N2_1 C8_1 1.3926(14) . ?
C2_1 C3_1 1.4139(18) . ?
C2_1 H2_1 0.9500 . ?
N3_1 C11_1 1.3851(14) . ?
N3_1 C10_1 1.3923(14) . ?
C3_1 C4_1 1.3755(17) . ?
C3_1 H3_1 0.9500 . ?
N4_1 C19_1 1.3855(15) . ?
N4_1 C16_1 1.3935(15) . ?
C4_1 C14_1 1.5051(16) . ?
C5_1 C6_1 1.3762(16) . ?
C5_1 C14_1 1.5083(16) . ?
C6_1 C7_1 1.4121(18) . ?
C6_1 H6_1 0.9500 . ?
C7_1 C8_1 1.3800(17) . ?
C7_1 H7_1 0.9500 . ?
C8_1 C24_1 1.5159(16) . ?
C9_1 C10_1 1.5178(16) . ?
C9_1 C26_1 1.5441(16) . ?
C9_1 C27_1 1.5468(17) . ?
C10_1 C13_1 1.3773(16) . ?
C11_1 C12_1 1.3739(16) . ?
C11_1 C28_1 1.5082(16) . ?
C12_1 C13_1 1.4185(17) . ?
C12_1 H12_1 0.9500 . ?
C13_1 H13_1 0.9500 . ?
C14_1 C15_1 1.5344(16) . ?
C14_1 C30_1 1.5496(16) . ?
C15_1 H15A_1 0.9800 . ?
C15_1 H15B_1 0.9800 . ?
C15_1 H15C_1 0.9800 . ?
C16_1 C17_1 1.3805(16) . ?
C16_1 C24_1 1.5160(16) . ?
C17_1 C18_1 1.4203(18) . ?
C17_1 H17_1 0.9500 . ?
C18_1 C19_1 1.3757(16) . ?
C18_1 H18_1 0.9500 . ?
C19_1 C28_1 1.5064(16) . ?
C20_1 C21_1 1.5273(17) . ?
C20_1 H20A_1 0.9900 . ?
C20_1 H20B_1 0.9900 . ?
C21_1 C22_1 1.5239(18) . ?
C21_1 H21A_1 0.9900 . ?
C21_1 H21B_1 0.9900 . ?
C22_1 C23_1 1.5173(16) . ?
C22_1 H22A_1 0.9900 . ?
C22_1 H22B_1 0.9900 . ?
C23_1 H23A_1 0.9900 . ?
C23_1 H23B_1 0.9900 . ?
C24_1 C25_1 1.5485(16) . ?
C24_1 C31_1 1.5513(15) . ?
C25_1 H25A_1 0.9800 . ?
C25_1 H25B_1 0.9800 . ?
C25_1 H25C_1 0.9800 . ?
C26_1 H26A_1 0.9800 . ?
C26_1 H26B_1 0.9800 . ?
C26_1 H26C_1 0.9800 . ?
C27_1 H27A_1 0.9800 . ?
C27_1 H27B_1 0.9800 . ?
C27_1 H27C_1 0.9800 . ?
C28_1 C29_1 1.5371(16) . ?
C28_1 C32_1 1.5473(16) . ?
C29_1 H29A_1 0.9800 . ?
C29_1 H29B_1 0.9800 . ?
C29_1 H29C_1 0.9800 . ?
C30_1 H30A_1 0.9800 . ?
C30_1 H30B_1 0.9800 . ?
C30_1 H30C_1 0.9800 . ?
C31_1 H31A_1 0.9800 . ?
C31_1 H31B_1 0.9800 . ?
C31_1 H31C_1 0.9800 . ?
C32_1 H32A_1 0.9800 . ?
C32_1 H32B_1 0.9800 . ?
C32_1 H32C_1 0.9800 . ?
P1_2 C7_2 1.7895(12) . ?
P1_2 C13_2 1.7933(12) . ?
P1_2 C1_2 1.7933(12) . ?
P1_2 C19_2 1.7986(12) . ?
C1_2 C6_2 1.3991(16) . ?
C1_2 C2_2 1.4053(16) . ?
C2_2 C3_2 1.3848(17) . ?
C2_2 H2_2 0.9500 . ?
C3_2 C4_2 1.3928(17) . ?
C3_2 H3_2 0.9500 . ?
C4_2 C5_2 1.3905(17) . ?
C4_2 H4_2 0.9500 . ?
C5_2 C6_2 1.3890(17) . ?
C5_2 H5_2 0.9500 . ?
C6_2 H6_2 0.9500 . ?
C7_2 C12_2 1.3917(17) . ?
C7_2 C8_2 1.4010(17) . ?
C8_2 C9_2 1.3868(17) . ?
C8_2 H8_2 0.9500 . ?
C9_2 C10_2 1.3868(18) . ?
C9_2 H9_2 0.9500 . ?
C10_2 C11_2 1.384(2) . ?
C10_2 H10_2 0.9500 . ?
C11_2 C12_2 1.3938(18) . ?
C11_2 H11_2 0.9500 . ?
C12_2 H12_2 0.9500 . ?
C13_2 C14_2 1.3908(18) . ?
C13_2 C18_2 1.3991(18) . ?
C14_2 C15_2 1.3948(17) . ?
C14_2 H14_2 0.9500 . ?
C15_2 C16_2 1.385(2) . ?
C15_2 H15_2 0.9500 . ?
C16_2 C17_2 1.382(2) . ?
C16_2 H16_2 0.9500 . ?
C17_2 C18_2 1.3861(19) . ?
C17_2 H17_2 0.9500 . ?
C18_2 H18_2 0.9500 . ?
C19_2 C24_2 1.3882(18) . ?
C19_2 C20_2 1.3999(17) . ?
C20_2 C21_2 1.3887(19) . ?
C20_2 H20_2 0.9500 . ?
C21_2 C22_2 1.380(2) . ?
C21_2 H21_2 0.9500 . ?
C22_2 C23_2 1.383(2) . ?
C22_2 H22_2 0.9500 . ?
C23_2 C24_2 1.3928(19) . ?
C23_2 H23_2 0.9500 . ?
C24_2 H24_2 0.9500 . ?

loop_
_geom_torsion_atom_site_label_1
_geom_torsion_atom_site_label_2
_geom_torsion_atom_site_label_3
_geom_torsion_atom_site_label_4
_geom_torsion
_geom_torsion_site_symmetry_1
_geom_torsion_site_symmetry_2
_geom_torsion_site_symmetry_3
_geom_torsion_site_symmetry_4
_geom_torsion_publ_flag
C4_1 N1_1 C1_1 C2_1 1.39(13) . . . . ?
Ga1_1 N1_1 C1_1 C2_1 -170.66(9) . . . . ?
C4_1 N1_1 C1_1 C9_1 -179.74(11) . . . . ?
Ga1_1 N1_1 C1_1 C9_1 8.21(16) . . . . ?
N1_1 C1_1 C2_1 C3_1 -1.23(15) . . . . ?
C9_1 C1_1 C2_1 C3_1 179.92(11) . . . . ?
C1_1 C2_1 C3_1 C4_1 0.57(15) . . . . ?
C2_1 C3_1 C4_1 N1_1 0.29(14) . . . . ?
C2_1 C3_1 C4_1 C14_1 -170.15(12) . . . . ?
C1_1 N1_1 C4_1 C3_1 -1.03(13) . . . . ?
Ga1_1 N1_1 C4_1 C3_1 170.90(8) . . . . ?
C1_1 N1_1 C4_1 C14_1 170.18(10) . . . . ?
Ga1_1 N1_1 C4_1 C14_1 -17.89(15) . . . . ?
C8_1 N2_1 C5_1 C6_1 0.96(12) . . . . ?
Ga1_1 N2_1 C5_1 C6_1 -172.92(8) . . . . ?
C8_1 N2_1 C5_1 C14_1 -172.63(10) . . . . ?
Ga1_1 N2_1 C5_1 C14_1 13.49(15) . . . . ?
N2_1 C5_1 C6_1 C7_1 -0.39(13) . . . . ?
C14_1 C5_1 C6_1 C7_1 172.70(11) . . . . ?
C5_1 C6_1 C7_1 C8_1 -0.34(13) . . . . ?
C6_1 C7_1 C8_1 N2_1 0.94(13) . . . . ?
C6_1 C7_1 C8_1 C24_1 -178.63(10) . . . . ?
C5_1 N2_1 C8_1 C7_1 -1.17(12) . . . . ?
Ga1_1 N2_1 C8_1 C7_1 172.80(8) . . . . ?
C5_1 N2_1 C8_1 C24_1 178.40(10) . . . . ?
Ga1_1 N2_1 C8_1 C24_1 -7.63(15) . . . . ?
C2_1 C1_1 C9_1 C10_1 -153.44(12) . . . . ?
N1_1 C1_1 C9_1 C10_1 27.88(16) . . . . ?
C2_1 C1_1 C9_1 C26_1 -34.00(16) . . . . ?
N1_1 C1_1 C9_1 C26_1 147.32(11) . . . . ?
C2_1 C1_1 C9_1 C27_1 81.81(15) . . . . ?
N1_1 C1_1 C9_1 C27_1 -96.87(13) . . . . ?
C11_1 N3_1 C10_1 C13_1 -0.89(13) . . . . ?
Ga1_1 N3_1 C10_1 C13_1 165.67(8) . . . . ?
C11_1 N3_1 C10_1 C9_1 179.74(10) . . . . ?
Ga1_1 N3_1 C10_1 C9_1 -13.70(15) . . . . ?
C1_1 C9_1 C10_1 C13_1 155.88(11) . . . . ?
C26_1 C9_1 C10_1 C13_1 36.40(16) . . . . ?
C27_1 C9_1 C10_1 C13_1 -79.99(15) . . . . ?
C1_1 C9_1 C10_1 N3_1 -24.85(16) . . . . ?
C26_1 C9_1 C10_1 N3_1 -144.33(11) . . . . ?
C27_1 C9_1 C10_1 N3_1 99.28(13) . . . . ?
C10_1 N3_1 C11_1 C12_1 0.71(13) . . . . ?
Ga1_1 N3_1 C11_1 C12_1 -165.39(8) . . . . ?
C10_1 N3_1 C11_1 C28_1 -176.80(10) . . . . ?
Ga1_1 N3_1 C11_1 C28_1 17.11(15) . . . . ?
N3_1 C11_1 C12_1 C13_1 -0.26(14) . . . . ?
C28_1 C11_1 C12_1 C13_1 176.99(11) . . . . ?
N3_1 C10_1 C13_1 C12_1 0.73(13) . . . . ?
C9_1 C10_1 C13_1 C12_1 -179.90(11) . . . . ?
C11_1 C12_1 C13_1 C10_1 -0.29(14) . . . . ?
C3_1 C4_1 C14_1 C5_1 -141.62(12) . . . . ?
N1_1 C4_1 C14_1 C5_1 48.92(14) . . . . ?
C3_1 C4_1 C14_1 C15_1 -19.41(17) . . . . ?
N1_1 C4_1 C14_1 C15_1 171.13(10) . . . . ?
C3_1 C4_1 C14_1 C30_1 98.11(14) . . . . ?
N1_1 C4_1 C14_1 C30_1 -71.35(13) . . . . ?
C6_1 C5_1 C14_1 C4_1 140.98(12) . . . . ?
N2_1 C5_1 C14_1 C4_1 -46.69(14) . . . . ?
C6_1 C5_1 C14_1 C15_1 18.69(16) . . . . ?
N2_1 C5_1 C14_1 C15_1 -168.98(10) . . . . ?
C6_1 C5_1 C14_1 C30_1 -99.37(14) . . . . ?
N2_1 C5_1 C14_1 C30_1 72.97(13) . . . . ?
C19_1 N4_1 C16_1 C17_1 1.69(12) . . . . ?
Ga1_1 N4_1 C16_1 C17_1 -149.46(8) . . . . ?
C19_1 N4_1 C16_1 C24_1 -174.24(10) . . . . ?
Ga1_1 N4_1 C16_1 C24_1 34.61(14) . . . . ?
N4_1 C16_1 C17_1 C18_1 -1.35(13) . . . . ?
C24_1 C16_1 C17_1 C18_1 174.59(10) . . . . ?
C16_1 C17_1 C18_1 C19_1 0.48(13) . . . . ?
C17_1 C18_1 C19_1 N4_1 0.57(13) . . . . ?
C17_1 C18_1 C19_1 C28_1 -174.65(11) . . . . ?
C16_1 N4_1 C19_1 C18_1 -1.39(12) . . . . ?
Ga1_1 N4_1 C19_1 C18_1 148.77(8) . . . . ?
C16_1 N4_1 C19_1 C28_1 174.35(10) . . . . ?
Ga1_1 N4_1 C19_1 C28_1 -35.50(14) . . . . ?
C23_1 O1_1 C20_1 C21_1 -6.61(13) . . . . ?
Ga1_1 O1_1 C20_1 C21_1 169.89(8) . . . . ?
O1_1 C20_1 C21_1 C22_1 26.61(12) . . . . ?
C20_1 C21_1 C22_1 C23_1 -36.38(12) . . . . ?
C20_1 O1_1 C23_1 C22_1 -16.25(12) . . . . ?
Ga1_1 O1_1 C23_1 C22_1 166.84(7) . . . . ?
C21_1 C22_1 C23_1 O1_1 32.42(12) . . . . ?
C7_1 C8_1 C24_1 C16_1 159.66(11) . . . . ?
N2_1 C8_1 C24_1 C16_1 -19.85(15) . . . . ?
C7_1 C8_1 C24_1 C25_1 -75.41(14) . . . . ?
N2_1 C8_1 C24_1 C25_1 105.08(12) . . . . ?
C7_1 C8_1 C24_1 C31_1 40.43(15) . . . . ?
N2_1 C8_1 C24_1 C31_1 -139.08(11) . . . . ?
C17_1 C16_1 C24_1 C8_1 -170.06(11) . . . . ?
N4_1 C16_1 C24_1 C8_1 5.24(15) . . . . ?
C17_1 C16_1 C24_1 C25_1 64.81(14) . . . . ?
N4_1 C16_1 C24_1 C25_1 -119.89(12) . . . . ?
C17_1 C16_1 C24_1 C31_1 -51.13(15) . . . . ?
N4_1 C16_1 C24_1 C31_1 124.17(11) . . . . ?
C18_1 C19_1 C28_1 C11_1 -124.57(13) . . . . ?
N4_1 C19_1 C28_1 C11_1 60.63(13) . . . . ?
C18_1 C19_1 C28_1 C29_1 -3.39(17) . . . . ?
N4_1 C19_1 C28_1 C29_1 -178.19(10) . . . . ?
C18_1 C19_1 C28_1 C32_1 114.86(13) . . . . ?
N4_1 C19_1 C28_1 C32_1 -59.94(13) . . . . ?
C12_1 C11_1 C28_1 C19_1 132.68(12) . . . . ?
N3_1 C11_1 C28_1 C19_1 -50.33(14) . . . . ?
C12_1 C11_1 C28_1 C29_1 11.45(17) . . . . ?
N3_1 C11_1 C28_1 C29_1 -171.57(10) . . . . ?
C12_1 C11_1 C28_1 C32_1 -107.16(14) . . . . ?
N3_1 C11_1 C28_1 C32_1 69.82(13) . . . . ?
C7_2 P1_2 C1_2 C6_2 -134.56(10) . . . . ?
C13_2 P1_2 C1_2 C6_2 -14.46(12) . . . . ?
C19_2 P1_2 C1_2 C6_2 105.10(11) . . . . ?
C7_2 P1_2 C1_2 C2_2 42.21(11) . . . . ?
C13_2 P1_2 C1_2 C2_2 162.31(9) . . . . ?
C19_2 P1_2 C1_2 C2_2 -78.13(10) . . . . ?
C6_2 C1_2 C2_2 C3_2 0.23(18) . . . . ?
P1_2 C1_2 C2_2 C3_2 -176.60(9) . . . . ?
C1_2 C2_2 C3_2 C4_2 0.21(18) . . . . ?
C2_2 C3_2 C4_2 C5_2 -0.20(19) . . . . ?
C3_2 C4_2 C5_2 C6_2 -0.25(19) . . . . ?
C4_2 C5_2 C6_2 C1_2 0.68(18) . . . . ?
C2_2 C1_2 C6_2 C5_2 -0.67(18) . . . . ?
P1_2 C1_2 C6_2 C5_2 175.98(9) . . . . ?
C13_2 P1_2 C7_2 C12_2 109.30(11) . . . . ?
C1_2 P1_2 C7_2 C12_2 -129.28(11) . . . . ?
C19_2 P1_2 C7_2 C12_2 -7.77(12) . . . . ?
C13_2 P1_2 C7_2 C8_2 -72.36(10) . . . . ?
C1_2 P1_2 C7_2 C8_2 49.06(11) . . . . ?
C19_2 P1_2 C7_2 C8_2 170.57(9) . . . . ?
C12_2 C7_2 C8_2 C9_2 0.25(18) . . . . ?
P1_2 C7_2 C8_2 C9_2 -178.12(9) . . . . ?
C7_2 C8_2 C9_2 C10_2 0.17(18) . . . . ?
C8_2 C9_2 C10_2 C11_2 -0.47(19) . . . . ?
C9_2 C10_2 C11_2 C12_2 0.3(2) . . . . ?
C8_2 C7_2 C12_2 C11_2 -0.37(19) . . . . ?
P1_2 C7_2 C12_2 C11_2 177.92(10) . . . . ?
C10_2 C11_2 C12_2 C7_2 0.1(2) . . . . ?
C7_2 P1_2 C13_2 C14_2 2.54(12) . . . . ?
C1_2 P1_2 C13_2 C14_2 -115.17(10) . . . . ?
C19_2 P1_2 C13_2 C14_2 122.00(10) . . . . ?
C7_2 P1_2 C13_2 C18_2 -173.86(10) . . . . ?
C1_2 P1_2 C13_2 C18_2 68.43(11) . . . . ?
C19_2 P1_2 C13_2 C18_2 -54.40(11) . . . . ?
C18_2 C13_2 C14_2 C15_2 0.95(18) . . . . ?
P1_2 C13_2 C14_2 C15_2 -175.41(9) . . . . ?
C13_2 C14_2 C15_2 C16_2 -0.32(19) . . . . ?
C14_2 C15_2 C16_2 C17_2 -0.8(2) . . . . ?
C15_2 C16_2 C17_2 C18_2 1.2(2) . . . . ?
C16_2 C17_2 C18_2 C13_2 -0.6(2) . . . . ?
C14_2 C13_2 C18_2 C17_2 -0.49(19) . . . . ?
P1_2 C13_2 C18_2 C17_2 175.93(10) . . . . ?
C7_2 P1_2 C19_2 C24_2 -93.64(12) . . . . ?
C13_2 P1_2 C19_2 C24_2 147.03(11) . . . . ?
C1_2 P1_2 C19_2 C24_2 24.19(13) . . . . ?
C7_2 P1_2 C19_2 C20_2 84.73(11) . . . . ?
C13_2 P1_2 C19_2 C20_2 -34.60(12) . . . . ?
C1_2 P1_2 C19_2 C20_2 -157.44(10) . . . . ?
C24_2 C19_2 C20_2 C21_2 -0.1(2) . . . . ?
P1_2 C19_2 C20_2 C21_2 -178.53(10) . . . . ?
C19_2 C20_2 C21_2 C22_2 0.9(2) . . . . ?
C20_2 C21_2 C22_2 C23_2 -0.8(2) . . . . ?
C21_2 C22_2 C23_2 C24_2 -0.1(2) . . . . ?
C20_2 C19_2 C24_2 C23_2 -0.8(2) . . . . ?
P1_2 C19_2 C24_2 C23_2 177.59(11) . . . . ?
C22_2 C23_2 C24_2 C19_2 0.9(2) . . . . ?
